data_4080500
loop_
_publ_author_name
'Okazaki, Masaaki'
'Taniwaki, Wataru'
'Miyagi, Kazuki'
'Takano, Masato'
'Kaneko, Satoshi'
'Ozawa, Fumiyuki'

_publ_section_title
;
 Lewis Acid Chemistry of a Cationic [CCH] Subunit in a Bisdisphenoidal
 Eight-Atom Tetrairon--Tetracarbon Cluster
;
_journal_issue 6
_journal_name_full Organometallics
_journal_page_first 1951
_journal_paper_doi 10.1021/om400035q
_journal_volume 32
_journal_year 2013
_chemical_absolute_configuration unk
_chemical_formula_sum 'C34 H36 F6 Fe4 N2 O2 P'
_chemical_formula_weight 873.02
_chemical_properties_physical paramagnetic
_space_group_IT_number 78
_symmetry_cell_setting tetragonal
_symmetry_Int_Tables_number 78
_symmetry_space_group_name_Hall 'P 4cw'
_symmetry_space_group_name_H-M 'P 43'
_atom_sites_solution_hydrogens geom
_atom_sites_solution_primary direct
_atom_sites_solution_secondary difmap
_audit_creation_method SHELXL-97
_cell_angle_alpha 90.00
_cell_angle_beta 90.00
_cell_angle_gamma 90.00
_cell_formula_units_Z 4
_cell_length_a 10.4257(3)
_cell_length_b 10.4257(3)
_cell_length_c 30.5083(9)
_cell_measurement_reflns_used 28404
_cell_measurement_temperature 173(2)
_cell_measurement_theta_max 27.36
_cell_measurement_theta_min 3.07
_cell_volume 3316.11(17)
_computing_cell_refinement PROCESS-AUTO
_computing_data_collection PROCESS-AUTO
_computing_structure_refinement 'SHELXL-97 (Sheldrick, 1997)'
_computing_structure_solution 'SHELXS-97 (Sheldrick, 1990)'
_diffrn_ambient_temperature 173(2)
_diffrn_detector_area_resol_mean 10.0
_diffrn_measured_fraction_theta_full 0.997
_diffrn_measured_fraction_theta_max 0.997
_diffrn_measurement_device_type 'Rigaku R-AXISIP'
_diffrn_measurement_method \w
_diffrn_radiation_monochromator graphite
_diffrn_radiation_probe x-ray
_diffrn_radiation_type MoK\a
_diffrn_radiation_wavelength 0.71075
_diffrn_reflns_av_R_equivalents 0.0320
_diffrn_reflns_av_sigmaI/netI 0.0285
_diffrn_reflns_limit_h_max 13
_diffrn_reflns_limit_h_min -13
_diffrn_reflns_limit_k_max 13
_diffrn_reflns_limit_k_min -13
_diffrn_reflns_limit_l_max 35
_diffrn_reflns_limit_l_min -39
_diffrn_reflns_number 31953
_diffrn_reflns_theta_full 27.38
_diffrn_reflns_theta_max 27.38
_diffrn_reflns_theta_min 3.07
_diffrn_source 'fine-focus sealed tube'
_exptl_absorpt_coefficient_mu 1.833
_exptl_absorpt_correction_T_max 0.9139
_exptl_absorpt_correction_T_min 0.7107
_exptl_absorpt_correction_type numerical
_exptl_absorpt_process_details
; 
Higashi, T. (1995). Program for Absorption Correction.
    Rigaku Corporation, Tokyo, Japan. 
;
_exptl_crystal_density_diffrn 1.749
_exptl_crystal_density_method 'not measured'
_exptl_crystal_F_000 1772
_exptl_crystal_size_max 0.20
_exptl_crystal_size_mid 0.08
_exptl_crystal_size_min 0.05
_refine_diff_density_max 0.450
_refine_diff_density_min -0.233
_refine_diff_density_rms 0.063
_refine_ls_abs_structure_details 'Flack H D (1983), Acta Cryst. A39, 876-881'
_refine_ls_abs_structure_Flack 0.004(10)
_refine_ls_extinction_method none
_refine_ls_goodness_of_fit_ref 1.019
_refine_ls_hydrogen_treatment mixed
_refine_ls_matrix_type full
_refine_ls_number_parameters 459
_refine_ls_number_reflns 7232
_refine_ls_number_restraints 1
_refine_ls_restrained_S_all 1.019
_refine_ls_R_factor_all 0.0285
_refine_ls_R_factor_gt 0.0259
_refine_ls_shift/su_max 0.011
_refine_ls_shift/su_mean 0.000
_refine_ls_structure_factor_coef Fsqd
_refine_ls_weighting_details 'calc w=1/[\s^2^(Fo^2^)+(0.0402P)^2^+0.3547P] where P=(Fo^2^+2Fc^2^)/3'
_refine_ls_weighting_scheme calc
_refine_ls_wR_factor_gt 0.0625
_refine_ls_wR_factor_ref 0.0638
_reflns_number_gt 6842
_reflns_number_total 7232
_reflns_threshold_expression >2sigma(I)
_cod_data_source_file om400035q_si_002.cif
_cod_data_source_block 13
_cod_database_code 4080500

loop_
_symmetry_equiv_pos_as_xyz
'x, y, z'
'-x, -y, z+1/2'
'-y, x, z+3/4'
'y, -x, z+1/4'

loop_
_atom_site_label
_atom_site_type_symbol
_atom_site_fract_x
_atom_site_fract_y
_atom_site_fract_z
_atom_site_U_iso_or_equiv
_atom_site_adp_type
_atom_site_occupancy
_atom_site_symmetry_multiplicity
_atom_site_calc_flag
_atom_site_refinement_flags
Fe1 Fe 0.26141(3) 0.46686(3) 0.774120(12) 0.02251(8) Uani 1 1 d .
Fe2 Fe 0.21731(3) 0.77327(3) 0.752603(11) 0.02248(8) Uani 1 1 d .
Fe3 Fe 0.08439(3) 0.61435(3) 0.793442(12) 0.02341(8) Uani 1 1 d .
Fe4 Fe 0.25507(3) 0.58622(3) 0.703945(11) 0.02221(8) Uani 1 1 d .
C1 C 0.1093(2) 0.5130(2) 0.73854(8) 0.0237(5) Uani 1 1 d .
C2 C 0.0926(2) 0.6549(2) 0.72947(8) 0.0236(5) Uani 1 1 d .
H2 H 0.007(4) 0.686(4) 0.7117(13) 0.055(11) Uiso 1 1 d .
C3 C 0.2679(2) 0.6455(2) 0.79805(8) 0.0246(5) Uani 1 1 d .
H3 H 0.322(3) 0.670(3) 0.8262(11) 0.032(8) Uiso 1 1 d .
C4 C 0.3447(2) 0.6324(2) 0.75775(8) 0.0241(5) Uani 1 1 d .
H4 H 0.438(3) 0.648(3) 0.7605(10) 0.033(8) Uiso 1 1 d .
N1 N 0.0251(2) 0.4138(2) 0.72552(7) 0.0276(5) Uani 1 1 d .
C5 C -0.0609(2) 0.4113(3) 0.69606(9) 0.0290(5) Uani 1 1 d .
C6 C -0.1075(3) 0.5075(3) 0.66415(12) 0.0487(8) Uani 1 1 d .
H5 H -0.0491 0.5811 0.6638 0.073 Uiso 1 1 calc R
H6 H -0.1936 0.5360 0.6726 0.073 Uiso 1 1 calc R
H7 H -0.1107 0.4689 0.6349 0.073 Uiso 1 1 calc R
N2 N -0.1200(2) 0.2871(2) 0.69007(8) 0.0335(5) Uani 1 1 d .
C7 C -0.2487(3) 0.2578(3) 0.69796(11) 0.0381(6) Uani 1 1 d .
C8 C -0.2603(4) 0.1171(4) 0.69177(11) 0.0510(9) Uani 1 1 d .
H36 H -0.3366 0.0688 0.6958 0.061 Uiso 1 1 calc R
C9 C -0.1488(4) 0.0694(3) 0.67978(12) 0.0503(8) Uani 1 1 d .
H37 H -0.1318 -0.0183 0.6737 0.060 Uiso 1 1 calc R
C10 C -0.0529(3) 0.1766(3) 0.67728(10) 0.0397(7) Uani 1 1 d .
O1 O -0.3310(2) 0.3343(3) 0.70708(10) 0.0554(6) Uani 1 1 d .
O2 O 0.0569(2) 0.1745(2) 0.66572(10) 0.0552(6) Uani 1 1 d .
C11 C 0.4207(3) 0.3676(3) 0.80216(10) 0.0341(6) Uani 1 1 d .
C12 C 0.3130(3) 0.3617(3) 0.83015(10) 0.0434(8) Uani 1 1 d .
H8 H 0.3094 0.3934 0.8611 0.052 Uiso 1 1 calc R
C13 C 0.2124(3) 0.2985(3) 0.80753(14) 0.0506(9) Uani 1 1 d .
H9 H 0.1260 0.2774 0.8198 0.061 Uiso 1 1 calc R
C14 C 0.2572(3) 0.2661(3) 0.76526(12) 0.0435(8) Uani 1 1 d .
H10 H 0.2082 0.2186 0.7422 0.052 Uiso 1 1 calc R
C15 C 0.3856(3) 0.3076(2) 0.76221(9) 0.0311(6) Uani 1 1 d .
H11 H 0.4425 0.2970 0.7361 0.037 Uiso 1 1 calc R
C16 C 0.5497(3) 0.4272(4) 0.81097(14) 0.0550(9) Uani 1 1 d .
H12 H 0.5384 0.5063 0.8279 0.082 Uiso 1 1 calc R
H13 H 0.5919 0.4472 0.7831 0.082 Uiso 1 1 calc R
H14 H 0.6029 0.3670 0.8277 0.082 Uiso 1 1 calc R
C17 C 0.3280(3) 0.9417(2) 0.76674(10) 0.0351(6) Uani 1 1 d .
C18 C 0.2047(3) 0.9498(3) 0.78655(10) 0.0391(7) Uani 1 1 d .
H15 H 0.1872 0.9605 0.8186 0.047 Uiso 1 1 calc R
C19 C 0.1111(3) 0.9431(2) 0.75296(11) 0.0362(6) Uani 1 1 d .
H16 H 0.0162 0.9500 0.7571 0.043 Uiso 1 1 calc R
C20 C 0.1754(3) 0.9305(2) 0.71232(10) 0.0338(6) Uani 1 1 d .
H17 H 0.1341 0.9268 0.6828 0.041 Uiso 1 1 calc R
C21 C 0.3088(3) 0.9295(3) 0.72084(10) 0.0329(6) Uani 1 1 d .
H18 H 0.3780 0.9226 0.6983 0.040 Uiso 1 1 calc R
C22 C 0.4541(4) 0.9485(4) 0.78949(15) 0.0592(10) Uani 1 1 d .
H19 H 0.4862 1.0369 0.7886 0.089 Uiso 1 1 calc R
H20 H 0.5154 0.8916 0.7748 0.089 Uiso 1 1 calc R
H21 H 0.4438 0.9217 0.8201 0.089 Uiso 1 1 calc R
C23 C -0.1127(3) 0.6550(3) 0.80625(10) 0.0359(6) Uani 1 1 d .
C24 C -0.0328(3) 0.7378(3) 0.83118(10) 0.0357(6) Uani 1 1 d .
H22 H -0.0328 0.8336 0.8296 0.043 Uiso 1 1 calc R
C25 C 0.0439(3) 0.6639(4) 0.85881(10) 0.0449(8) Uani 1 1 d .
H23 H 0.1070 0.6975 0.8806 0.054 Uiso 1 1 calc R
C26 C 0.0133(4) 0.5333(3) 0.85189(11) 0.0505(9) Uani 1 1 d .
H24 H 0.0509 0.4586 0.8679 0.061 Uiso 1 1 calc R
C27 C -0.0815(3) 0.5276(3) 0.81924(11) 0.0420(8) Uani 1 1 d .
H25 H -0.1228 0.4476 0.8079 0.050 Uiso 1 1 calc R
C28 C -0.2121(3) 0.6924(4) 0.77314(15) 0.0568(9) Uani 1 1 d .
H26 H -0.2229 0.6228 0.7519 0.085 Uiso 1 1 calc R
H27 H -0.1845 0.7704 0.7579 0.085 Uiso 1 1 calc R
H28 H -0.2938 0.7084 0.7880 0.085 Uiso 1 1 calc R
C29 C 0.4200(3) 0.6081(3) 0.66323(9) 0.0380(7) Uani 1 1 d .
C30 C 0.3169(3) 0.6787(3) 0.64559(9) 0.0362(6) Uani 1 1 d .
H29 H 0.3164 0.7734 0.6404 0.043 Uiso 1 1 calc R
C31 C 0.2164(3) 0.5950(3) 0.63597(9) 0.0378(7) Uani 1 1 d .
H30 H 0.1326 0.6195 0.6224 0.045 Uiso 1 1 calc R
C32 C 0.2536(3) 0.4696(3) 0.64786(10) 0.0414(7) Uani 1 1 d .
H31 H 0.2026 0.3894 0.6436 0.050 Uiso 1 1 calc R
C33 C 0.3806(3) 0.4783(3) 0.66465(10) 0.0396(7) Uani 1 1 d .
H32 H 0.4342 0.4046 0.6748 0.048 Uiso 1 1 calc R
C34 C 0.5479(3) 0.6621(5) 0.67665(13) 0.0657(11) Uani 1 1 d .
H33 H 0.5988 0.6809 0.6504 0.098 Uiso 1 1 calc R
H34 H 0.5934 0.5994 0.6948 0.098 Uiso 1 1 calc R
H35 H 0.5348 0.7412 0.6934 0.098 Uiso 1 1 calc R
P1 P 0.82113(8) 0.11804(7) 0.83220(3) 0.03834(18) Uani 1 1 d .
F1 F 0.6708(2) 0.1424(2) 0.83146(10) 0.0698(6) Uani 1 1 d .
F2 F 0.8385(3) 0.2088(3) 0.79081(8) 0.0785(7) Uani 1 1 d .
F3 F 0.8057(2) 0.0280(2) 0.87446(9) 0.0735(7) Uani 1 1 d .
F4 F 0.9713(2) 0.0893(2) 0.83393(9) 0.0676(6) Uani 1 1 d .
F5 F 0.8401(3) 0.2388(2) 0.86350(8) 0.0659(6) Uani 1 1 d .
F6 F 0.8025(3) -0.0015(2) 0.80052(10) 0.0803(8) Uani 1 1 d .

loop_
_atom_site_aniso_label
_atom_site_aniso_U_11
_atom_site_aniso_U_22
_atom_site_aniso_U_33
_atom_site_aniso_U_23
_atom_site_aniso_U_13
_atom_site_aniso_U_12
Fe1 0.02374(17) 0.01875(16) 0.02505(17) 0.00204(13) -0.00031(14) 0.00149(13)
Fe2 0.02604(17) 0.01864(16) 0.02277(17) 0.00134(13) 0.00048(14) -0.00009(13)
Fe3 0.02587(17) 0.02024(16) 0.02413(17) -0.00015(13) 0.00549(14) 0.00040(13)
Fe4 0.02313(17) 0.02262(17) 0.02087(16) 0.00082(13) 0.00234(13) 0.00128(13)
C1 0.0233(11) 0.0230(11) 0.0248(12) -0.0021(10) 0.0026(9) -0.0002(9)
C2 0.0251(12) 0.0226(12) 0.0230(12) -0.0016(9) 0.0002(10) -0.0012(10)
C3 0.0290(12) 0.0192(11) 0.0255(12) 0.0012(9) -0.0033(10) 0.0014(9)
C4 0.0231(12) 0.0219(11) 0.0273(13) 0.0010(9) -0.0009(9) -0.0011(9)
N1 0.0250(11) 0.0272(11) 0.0305(12) -0.0010(9) 0.0007(9) 0.0009(8)
C5 0.0265(12) 0.0291(13) 0.0314(14) -0.0019(10) 0.0017(10) -0.0001(10)
C6 0.0463(18) 0.0449(18) 0.055(2) 0.0099(15) -0.0159(15) -0.0069(14)
N2 0.0278(11) 0.0331(12) 0.0397(13) -0.0024(10) -0.0018(10) -0.0013(9)
C7 0.0315(14) 0.0479(17) 0.0349(15) -0.0003(13) -0.0026(12) -0.0080(13)
C8 0.056(2) 0.054(2) 0.0433(19) 0.0014(15) -0.0058(15) -0.0247(16)
C9 0.065(2) 0.0342(16) 0.052(2) -0.0046(14) -0.0133(17) -0.0097(15)
C10 0.0441(17) 0.0355(15) 0.0395(17) -0.0043(13) -0.0064(13) 0.0011(13)
O1 0.0313(11) 0.0636(15) 0.0713(17) 0.0012(13) 0.0064(11) -0.0004(11)
O2 0.0444(14) 0.0458(13) 0.0754(18) -0.0107(12) 0.0039(12) 0.0083(11)
C11 0.0373(14) 0.0268(13) 0.0383(17) 0.0008(11) -0.0100(12) 0.0109(11)
C12 0.065(2) 0.0370(16) 0.0287(14) 0.0107(12) 0.0042(14) 0.0191(15)
C13 0.0444(18) 0.0287(15) 0.079(3) 0.0297(16) 0.0177(17) 0.0062(13)
C14 0.0461(17) 0.0189(12) 0.066(2) -0.0008(13) -0.0141(15) 0.0030(12)
C15 0.0387(14) 0.0210(11) 0.0337(14) 0.0004(10) -0.0024(11) 0.0091(10)
C16 0.048(2) 0.0462(19) 0.071(2) -0.0119(17) -0.0277(18) 0.0111(15)
C17 0.0454(16) 0.0197(12) 0.0402(15) 0.0065(11) -0.0093(13) -0.0088(11)
C18 0.0613(19) 0.0197(12) 0.0362(17) -0.0049(11) 0.0041(14) -0.0031(12)
C19 0.0384(15) 0.0184(12) 0.0517(18) 0.0020(11) 0.0058(13) 0.0045(10)
C20 0.0408(15) 0.0241(13) 0.0364(16) 0.0075(11) -0.0075(12) 0.0033(11)
C21 0.0398(15) 0.0234(12) 0.0356(14) 0.0092(11) 0.0050(12) -0.0065(11)
C22 0.059(2) 0.0465(19) 0.072(3) 0.0118(18) -0.0285(19) -0.0182(16)
C23 0.0316(14) 0.0382(15) 0.0380(16) -0.0052(12) 0.0131(12) -0.0002(11)
C24 0.0380(15) 0.0302(14) 0.0390(16) -0.0097(12) 0.0171(12) -0.0006(11)
C25 0.0407(17) 0.068(2) 0.0257(15) -0.0072(14) 0.0133(12) 0.0040(15)
C26 0.059(2) 0.051(2) 0.0418(19) 0.0161(15) 0.0269(16) 0.0152(16)
C27 0.0458(17) 0.0313(15) 0.0489(19) -0.0046(13) 0.0267(14) -0.0108(13)
C28 0.0357(17) 0.074(2) 0.061(2) -0.009(2) 0.0053(16) 0.0081(17)
C29 0.0336(15) 0.0561(18) 0.0243(13) 0.0026(12) 0.0102(11) -0.0037(13)
C30 0.0504(17) 0.0396(15) 0.0187(13) 0.0065(11) 0.0089(11) 0.0030(13)
C31 0.0395(15) 0.0579(19) 0.0160(12) -0.0054(12) -0.0001(11) 0.0069(14)
C32 0.0546(19) 0.0431(17) 0.0265(15) -0.0113(12) 0.0160(13) -0.0067(14)
C33 0.0439(17) 0.0476(17) 0.0273(14) 0.0040(12) 0.0165(12) 0.0194(13)
C34 0.0359(18) 0.115(4) 0.046(2) 0.001(2) 0.0092(15) -0.012(2)
P1 0.0379(4) 0.0277(4) 0.0494(5) -0.0006(3) 0.0068(3) 0.0000(3)
F1 0.0415(12) 0.0811(17) 0.0868(17) 0.0037(13) -0.0043(11) 0.0138(11)
F2 0.111(2) 0.0739(16) 0.0508(14) 0.0144(12) -0.0005(14) -0.0224(14)
F3 0.0595(14) 0.0733(16) 0.0877(19) 0.0432(14) 0.0019(12) -0.0042(12)
F4 0.0374(11) 0.0767(16) 0.0888(17) -0.0160(13) 0.0116(11) 0.0018(10)
F5 0.0930(17) 0.0416(11) 0.0631(14) -0.0184(10) -0.0163(13) 0.0176(11)
F6 0.0859(17) 0.0504(13) 0.105(2) -0.0318(13) -0.0185(16) 0.0034(12)

loop_
_atom_type_symbol
_atom_type_description
_atom_type_scat_dispersion_real
_atom_type_scat_dispersion_imag
_atom_type_scat_source
C C 0.0033 0.0016 'International Tables Vol C Tables 4.2.6.8 and 6.1.1.4'
H H 0.0000 0.0000 'International Tables Vol C Tables 4.2.6.8 and 6.1.1.4'
O O 0.0106 0.0060 'International Tables Vol C Tables 4.2.6.8 and 6.1.1.4'
N N 0.0061 0.0033 'International Tables Vol C Tables 4.2.6.8 and 6.1.1.4'
Fe Fe 0.3463 0.8444 'International Tables Vol C Tables 4.2.6.8 and 6.1.1.4'
P P 0.1023 0.0942 'International Tables Vol C Tables 4.2.6.8 and 6.1.1.4'
F F 0.0171 0.0103 'International Tables Vol C Tables 4.2.6.8 and 6.1.1.4'

loop_
_geom_angle_atom_site_label_1
_geom_angle_atom_site_label_2
_geom_angle_atom_site_label_3
_geom_angle
C1 Fe1 C4 90.06(10)
C1 Fe1 C3 90.03(10)
C4 Fe1 C3 43.27(10)
C1 Fe1 C13 105.98(13)
C4 Fe1 C13 162.43(14)
C3 Fe1 C13 127.65(14)
C1 Fe1 C12 141.03(13)
C4 Fe1 C12 122.94(13)
C3 Fe1 C12 100.39(12)
C13 Fe1 C12 39.50(15)
C1 Fe1 C14 98.87(11)
C4 Fe1 C14 146.57(13)
C3 Fe1 C14 165.94(13)
C13 Fe1 C14 39.27(15)
C12 Fe1 C14 65.92(14)
C1 Fe1 C11 163.68(11)
C4 Fe1 C11 100.42(11)
C3 Fe1 C11 106.18(11)
C13 Fe1 C11 65.69(13)
C12 Fe1 C11 38.94(12)
C14 Fe1 C11 65.60(12)
C1 Fe1 C15 125.50(11)
C4 Fe1 C15 111.45(11)
C3 Fe1 C15 139.89(11)
C13 Fe1 C15 65.11(12)
C12 Fe1 C15 65.03(12)
C14 Fe1 C15 38.77(12)
C11 Fe1 C15 38.77(11)
C1 Fe1 Fe3 51.85(7)
C4 Fe1 Fe3 81.18(7)
C3 Fe1 Fe3 50.18(7)
C13 Fe1 Fe3 102.90(9)
C12 Fe1 Fe3 108.75(9)
C14 Fe1 Fe3 129.16(9)
C11 Fe1 Fe3 141.82(8)
C15 Fe1 Fe3 167.37(8)
C1 Fe1 Fe4 51.90(7)
C4 Fe1 Fe4 50.27(7)
C3 Fe1 Fe4 81.30(7)
C13 Fe1 Fe4 146.69(13)
C12 Fe1 Fe4 166.48(10)
C14 Fe1 Fe4 112.76(10)
C11 Fe1 Fe4 127.61(9)
C15 Fe1 Fe4 105.04(8)
Fe3 Fe1 Fe4 82.747(15)
C2 Fe2 C4 90.38(11)
C2 Fe2 C3 90.29(10)
C4 Fe2 C3 43.47(10)
C2 Fe2 C19 100.81(12)
C4 Fe2 C19 168.79(12)
C3 Fe2 C19 134.67(12)
C2 Fe2 C20 98.38(11)
C4 Fe2 C20 139.84(11)
C3 Fe2 C20 170.40(11)
C19 Fe2 C20 39.56(12)
C2 Fe2 C18 134.00(12)
C4 Fe2 C18 130.23(12)
C3 Fe2 C18 104.90(11)
C19 Fe2 C18 39.37(13)
C20 Fe2 C18 66.02(12)
C2 Fe2 C21 128.89(11)
C4 Fe2 C21 107.65(11)
C3 Fe2 C21 135.38(11)
C19 Fe2 C21 65.77(12)
C20 Fe2 C21 39.19(11)
C18 Fe2 C21 65.40(12)
C2 Fe2 C17 163.97(11)
C4 Fe2 C17 103.28(11)
C3 Fe2 C17 105.36(10)
C19 Fe2 C17 65.79(12)
C20 Fe2 C17 65.77(11)
C18 Fe2 C17 39.00(12)
C21 Fe2 C17 38.88(12)
C2 Fe2 Fe4 52.02(7)
C4 Fe2 Fe4 50.24(7)
C3 Fe2 Fe4 81.32(7)
C19 Fe2 Fe4 138.88(9)
C20 Fe2 Fe4 107.27(8)
C18 Fe2 Fe4 170.37(9)
C21 Fe2 Fe4 105.00(8)
C17 Fe2 Fe4 132.70(9)
C2 Fe2 Fe3 51.85(7)
C4 Fe2 Fe3 80.84(7)
C3 Fe2 Fe3 49.87(7)
C19 Fe2 Fe3 105.44(8)
C20 Fe2 Fe3 134.21(8)
C18 Fe2 Fe3 107.39(9)
C21 Fe2 Fe3 171.15(8)
C17 Fe2 Fe3 137.94(8)
Fe4 Fe2 Fe3 82.237(15)
C3 Fe3 C1 91.20(10)
C3 Fe3 C2 89.61(10)
C1 Fe3 C2 44.55(10)
C3 Fe3 C25 95.03(12)
C1 Fe3 C25 162.05(13)
C2 Fe3 C25 151.98(13)
C3 Fe3 C27 148.51(13)
C1 Fe3 C27 101.15(11)
C2 Fe3 C27 119.43(13)
C25 Fe3 C27 65.53(13)
C3 Fe3 C26 110.57(13)
C1 Fe3 C26 122.91(13)
C2 Fe3 C26 157.81(14)
C25 Fe3 C26 39.23(15)
C27 Fe3 C26 38.96(15)
C3 Fe3 C24 115.27(11)
C1 Fe3 C24 148.59(12)
C2 Fe3 C24 115.31(11)
C25 Fe3 C24 38.61(13)
C27 Fe3 C24 65.37(11)
C26 Fe3 C24 65.19(12)
C3 Fe3 C23 154.21(11)
C1 Fe3 C23 112.58(11)
C2 Fe3 C23 100.25(11)
C25 Fe3 C23 65.44(12)
C27 Fe3 C23 39.25(12)
C26 Fe3 C23 65.56(13)
C24 Fe3 C23 39.06(12)
C3 Fe3 Fe1 52.22(7)
C1 Fe3 Fe1 51.26(7)
C2 Fe3 Fe1 82.35(7)
C25 Fe3 Fe1 121.89(10)
C27 Fe3 Fe1 115.79(9)
C26 Fe3 Fe1 102.40(9)
C24 Fe3 Fe1 159.87(9)
C23 Fe3 Fe1 152.31(8)
C3 Fe3 Fe2 51.59(7)
C1 Fe3 Fe2 81.95(7)
C2 Fe3 Fe2 49.30(7)
C25 Fe3 Fe2 114.98(11)
C27 Fe3 Fe2 158.31(10)
C26 Fe3 Fe2 152.17(12)
C24 Fe3 Fe2 100.87(8)
C23 Fe3 Fe2 119.65(8)
Fe1 Fe3 Fe2 83.071(15)
C4 Fe4 C2 89.41(10)
C4 Fe4 C1 90.80(11)
C2 Fe4 C1 44.52(10)
C4 Fe4 C32 146.42(12)
C2 Fe4 C32 121.27(12)
C1 Fe4 C32 101.74(11)
C4 Fe4 C33 108.30(12)
C2 Fe4 C33 160.50(12)
C1 Fe4 C33 124.73(12)
C32 Fe4 C33 39.61(13)
C4 Fe4 C31 155.03(12)
C2 Fe4 C31 101.84(11)
C1 Fe4 C31 112.89(12)
C32 Fe4 C31 39.11(13)
C33 Fe4 C31 65.31(12)
C4 Fe4 C30 116.62(11)
C2 Fe4 C30 114.93(11)
C1 Fe4 C30 147.70(12)
C32 Fe4 C30 65.29(12)
C33 Fe4 C30 64.90(12)
C31 Fe4 C30 38.42(12)
C4 Fe4 C29 94.44(12)
C2 Fe4 C29 150.72(12)
C1 Fe4 C29 163.70(12)
C32 Fe4 C29 66.01(12)
C33 Fe4 C29 39.03(13)
C31 Fe4 C29 65.04(12)
C30 Fe4 C29 38.65(12)
C4 Fe4 Fe1 51.94(7)
C2 Fe4 Fe1 82.28(7)
C1 Fe4 Fe1 51.16(7)
C32 Fe4 Fe1 114.45(9)
C33 Fe4 Fe1 101.98(9)
C31 Fe4 Fe1 150.97(9)
C30 Fe4 Fe1 160.73(9)
C29 Fe4 Fe1 122.38(9)
C4 Fe4 Fe2 51.56(7)
C2 Fe4 Fe2 49.51(7)
C1 Fe4 Fe2 82.17(7)
C32 Fe4 Fe2 160.27(10)
C33 Fe4 Fe2 149.37(10)
C31 Fe4 Fe2 121.48(9)
C30 Fe4 Fe2 101.11(8)
C29 Fe4 Fe2 113.07(9)
Fe1 Fe4 Fe2 83.225(15)
N1 C1 C2 126.3(2)
N1 C1 Fe1 118.24(17)
C2 C1 Fe1 115.45(17)
N1 C1 Fe3 122.81(17)
C2 C1 Fe3 67.78(13)
Fe1 C1 Fe3 76.89(9)
N1 C1 Fe4 127.03(18)
C2 C1 Fe4 67.60(13)
Fe1 C1 Fe4 76.94(9)
Fe3 C1 Fe4 109.85(11)
C1 C2 Fe2 118.74(18)
C1 C2 Fe4 67.88(13)
Fe2 C2 Fe4 78.46(9)
C1 C2 Fe3 67.68(14)
Fe2 C2 Fe3 78.85(9)
Fe4 C2 Fe3 109.96(12)
C4 C3 Fe3 117.31(18)
C4 C3 Fe2 68.00(14)
Fe3 C3 Fe2 78.54(9)
C4 C3 Fe1 68.15(13)
Fe3 C3 Fe1 77.60(9)
Fe2 C3 Fe1 111.05(12)
C3 C4 Fe4 117.69(17)
C3 C4 Fe2 68.53(13)
Fe4 C4 Fe2 78.20(9)
C3 C4 Fe1 68.58(13)
Fe4 C4 Fe1 77.79(9)
Fe2 C4 Fe1 111.60(12)
C5 N1 C1 130.7(2)
N1 C5 N2 114.1(2)
N1 C5 C6 133.2(3)
N2 C5 C6 112.6(2)
C7 N2 C10 110.3(3)
C7 N2 C5 125.7(2)
C10 N2 C5 123.9(2)
O1 C7 N2 125.4(3)
O1 C7 C8 128.8(3)
N2 C7 C8 105.8(3)
C9 C8 C7 109.7(3)
C8 C9 C10 108.8(3)
O2 C10 N2 125.0(3)
O2 C10 C9 129.7(3)
N2 C10 C9 105.3(3)
C12 C11 C15 107.2(3)
C12 C11 C16 128.4(3)
C15 C11 C16 124.5(3)
C12 C11 Fe1 69.18(16)
C15 C11 Fe1 70.63(15)
C16 C11 Fe1 124.5(2)
C13 C12 C11 108.3(3)
C13 C12 Fe1 69.95(17)
C11 C12 Fe1 71.87(16)
C12 C13 C14 108.1(3)
C12 C13 Fe1 70.55(17)
C14 C13 Fe1 71.07(17)
C15 C14 C13 107.5(3)
C15 C14 Fe1 71.57(16)
C13 C14 Fe1 69.66(17)
C14 C15 C11 108.9(3)
C14 C15 Fe1 69.66(16)
C11 C15 Fe1 70.60(15)
C18 C17 C21 107.3(3)
C18 C17 C22 126.7(3)
C21 C17 C22 126.1(3)
C18 C17 Fe2 69.39(15)
C21 C17 Fe2 69.68(15)
C22 C17 Fe2 127.5(2)
C17 C18 C19 108.2(3)
C17 C18 Fe2 71.60(16)
C19 C18 Fe2 69.28(16)
C18 C19 C20 108.2(3)
C18 C19 Fe2 71.35(16)
C20 C19 Fe2 70.45(15)
C21 C20 C19 107.8(3)
C21 C20 Fe2 71.43(15)
C19 C20 Fe2 69.99(15)
C20 C21 C17 108.6(3)
C20 C21 Fe2 69.38(15)
C17 C21 Fe2 71.44(15)
C24 C23 C27 106.5(3)
C24 C23 C28 127.5(3)
C27 C23 C28 126.1(3)
C24 C23 Fe3 69.76(16)
C27 C23 Fe3 69.23(16)
C28 C23 Fe3 126.4(2)
C25 C24 C23 108.9(3)
C25 C24 Fe3 70.20(16)
C23 C24 Fe3 71.18(16)
C24 C25 C26 108.2(3)
C24 C25 Fe3 71.20(17)
C26 C25 Fe3 70.57(18)
C25 C26 C27 107.8(3)
C25 C26 Fe3 70.20(18)
C27 C26 Fe3 70.40(17)
C26 C27 C23 108.6(3)
C26 C27 Fe3 70.65(17)
C23 C27 Fe3 71.52(16)
C30 C29 C33 106.8(3)
C30 C29 C34 125.8(3)
C33 C29 C34 127.4(3)
C30 C29 Fe4 70.33(16)
C33 C29 Fe4 69.25(16)
C34 C29 Fe4 126.6(2)
C31 C30 C29 109.1(3)
C31 C30 Fe4 70.41(16)
C29 C30 Fe4 71.01(16)
C30 C31 C32 108.6(3)
C30 C31 Fe4 71.17(16)
C32 C31 Fe4 69.84(17)
C31 C32 C33 106.8(3)
C31 C32 Fe4 71.05(16)
C33 C32 Fe4 70.28(17)
C29 C33 C32 108.7(3)
C29 C33 Fe4 71.72(16)
C32 C33 Fe4 70.11(16)
F1 P1 F2 90.35(16)
F1 P1 F6 89.77(14)
F2 P1 F6 89.86(16)
F1 P1 F5 90.27(14)
F2 P1 F5 89.52(14)
F6 P1 F5 179.39(17)
F1 P1 F4 178.04(15)
F2 P1 F4 91.50(15)
F6 P1 F4 89.59(14)
F5 P1 F4 90.40(13)
F1 P1 F3 90.36(14)
F2 P1 F3 178.88(16)
F6 P1 F3 91.00(16)
F5 P1 F3 89.61(15)
F4 P1 F3 87.80(14)

loop_
_geom_bond_atom_site_label_1
_geom_bond_atom_site_label_2
_geom_bond_distance
Fe1 C1 1.981(2)
Fe1 C4 1.996(2)
Fe1 C3 2.002(2)
Fe1 C13 2.093(3)
Fe1 C12 2.101(3)
Fe1 C14 2.111(3)
Fe1 C11 2.136(3)
Fe1 C15 2.136(3)
Fe1 Fe3 2.4735(5)
Fe1 Fe4 2.4772(5)
Fe2 C2 1.927(2)
Fe2 C4 1.986(2)
Fe2 C3 1.994(2)
Fe2 C19 2.088(3)
Fe2 C20 2.095(3)
Fe2 C18 2.116(3)
Fe2 C21 2.121(3)
Fe2 C17 2.145(3)
Fe2 Fe4 2.4823(5)
Fe2 Fe3 2.4935(5)
Fe3 C3 1.945(3)
Fe3 C1 1.997(2)
Fe3 C2 1.999(3)
Fe3 C25 2.103(3)
Fe3 C27 2.104(3)
Fe3 C26 2.107(3)
Fe3 C24 2.116(3)
Fe3 C23 2.134(3)
Fe4 C4 1.949(3)
Fe4 C2 1.997(2)
Fe4 C1 2.001(2)
Fe4 C32 2.099(3)
Fe4 C33 2.101(3)
Fe4 C31 2.115(3)
Fe4 C30 2.125(3)
Fe4 C29 2.133(3)
C1 N1 1.414(3)
C1 C2 1.515(3)
C3 C4 1.474(4)
N1 C5 1.270(4)
C5 N2 1.446(4)
C5 C6 1.480(4)
N2 C7 1.397(4)
N2 C10 1.403(4)
C7 O1 1.204(4)
C7 C8 1.484(5)
C8 C9 1.316(5)
C9 C10 1.501(5)
C10 O2 1.198(4)
C11 C12 1.413(4)
C11 C15 1.418(4)
C11 C16 1.506(5)
C12 C13 1.417(6)
C13 C14 1.413(6)
C14 C15 1.410(4)
C17 C18 1.423(5)
C17 C21 1.420(4)
C17 C22 1.489(4)
C18 C19 1.416(5)
C19 C20 1.416(4)
C20 C21 1.414(4)
C23 C24 1.421(4)
C23 C27 1.424(5)
C23 C28 1.499(5)
C24 C25 1.394(5)
C25 C26 1.413(5)
C26 C27 1.404(5)
C29 C30 1.409(4)
C29 C33 1.415(5)
C29 C34 1.504(5)
C30 C31 1.395(5)
C31 C32 1.411(5)
C32 C33 1.423(5)
P1 F1 1.588(2)
P1 F2 1.589(3)
P1 F6 1.589(2)
P1 F5 1.592(2)
P1 F4 1.595(2)
P1 F3 1.603(2)
